data_7029054
loop_
_publ_author_name
'Tronnier, Alexander'
'Metz, Stefan'
'Wagenblast, Gerhard'
'Muenster, Ingo'
'Strassner, Thomas'

_publ_section_title
;
 Blue phosphorescent nitrile containing C^C* cyclometalated NHC
 platinum(ii) complexes.
;
_journal_issue 8
_journal_name_full 'Dalton transactions (Cambridge, England : 2003)'
_journal_page_first 3297
_journal_page_last 3305
_journal_paper_doi 10.1039/c3dt53264j
_journal_volume 43
_journal_year 2014
_chemical_compound_source 'see text'
_chemical_formula_moiety 'C38 H37 N3 O2 Pt'
_chemical_formula_sum 'C38 H37 N3 O2 Pt'
_chemical_formula_weight 762.80
_chemical_name_systematic ?
_space_group_IT_number 19
_symmetry_cell_setting orthorhombic
_symmetry_Int_Tables_number 19
_symmetry_space_group_name_Hall 'P 2ac 2ab'
_symmetry_space_group_name_H-M 'P 21 21 21'
_atom_sites_solution_hydrogens geom
_atom_sites_solution_primary direct
_atom_sites_solution_secondary difmap
_audit_creation_method 'PLATON <TABLE ACC> option'
_cell_angle_alpha 90
_cell_angle_beta 90
_cell_angle_gamma 90
_cell_formula_units_Z 4
_cell_length_a 10.251(2)
_cell_length_b 13.9000(6)
_cell_length_c 22.872(3)
_cell_measurement_reflns_used 989
_cell_measurement_temperature 198
_cell_measurement_theta_max 26.40
_cell_measurement_theta_min 2.18
_cell_volume 3259.0(8)
_computing_cell_refinement 'Dirax/lsq (Duisenberg, 1992)'
_computing_data_collection 'Collect (Nonius BV, 1999)'
_computing_data_reduction 'EvalCCD (Duisenberg et al., 2003)'
_computing_molecular_graphics 'PLATON (Spek, 2011), ORTEP (Farrugia, L. J. 1997), MERCURY (van de Streek, J. 2006)'
_computing_publication_material 'PLATON (Spek, 2011)'
_computing_structure_refinement 'SHELXL97 (Sheldrick, 1997), SHELXLE (Huebschle, 2011)'
_computing_structure_solution 'SIR92 (Altomare et al., 1994)'
_diffrn_ambient_temperature 198
_diffrn_detector 'CCD plate'
_diffrn_detector_area_resol_mean 9
_diffrn_measured_fraction_theta_full 0.998
_diffrn_measured_fraction_theta_max 0.998
_diffrn_measurement_device '95mm CCD camera on \k-goniostat'
_diffrn_measurement_device_type 'Bruker KappaCCD'
_diffrn_measurement_method 'phi- and omega-rotation'
_diffrn_radiation_monochromator graphite
_diffrn_radiation_probe x-ray
_diffrn_radiation_source 'fine-focus sealed tube'
_diffrn_radiation_type MoK\a
_diffrn_radiation_wavelength 0.71073
_diffrn_reflns_av_R_equivalents 0.0612
_diffrn_reflns_av_unetI/netI 0.0462
_diffrn_reflns_limit_h_max 12
_diffrn_reflns_limit_h_min -12
_diffrn_reflns_limit_k_max 17
_diffrn_reflns_limit_k_min -17
_diffrn_reflns_limit_l_max 28
_diffrn_reflns_limit_l_min -28
_diffrn_reflns_number 70606
_diffrn_reflns_reduction_process
;
;
_diffrn_reflns_theta_full 26.40
_diffrn_reflns_theta_max 26.40
_diffrn_reflns_theta_min 2.18
_exptl_absorpt_coefficient_mu 4.343
_exptl_absorpt_correction_T_max 0.359
_exptl_absorpt_correction_T_min 0.318
_exptl_absorpt_correction_type multi-scan
_exptl_absorpt_process_details 'SADABS 2.10.(Sheldrick,Bruker AXS Inc.,2002)'
_exptl_crystal_colour colorless
_exptl_crystal_density_diffrn 1.555
_exptl_crystal_density_method 'Not Measured'
_exptl_crystal_description fragment
_exptl_crystal_F_000 1520
_exptl_crystal_size_max 0.340
_exptl_crystal_size_mid 0.310
_exptl_crystal_size_min 0.300
_refine_diff_density_max 1.042
_refine_diff_density_min -0.935
_refine_diff_density_rms 0.205
_refine_ls_abs_structure_details 'Flack H.D. (1983), Acta Cryst. A39, 876-881'
_refine_ls_abs_structure_Flack -0.018(9)
_refine_ls_extinction_method none
_refine_ls_goodness_of_fit_ref 1.215
_refine_ls_hydrogen_treatment constr
_refine_ls_matrix_type full
_refine_ls_number_parameters 405
_refine_ls_number_reflns 6671
_refine_ls_number_restraints 0
_refine_ls_restrained_S_all 1.215
_refine_ls_R_factor_all 0.0557
_refine_ls_R_factor_gt 0.0359
_refine_ls_shift/su_max 0.002
_refine_ls_shift/su_mean 0.000
_refine_ls_structure_factor_coef Fsqd
_refine_ls_weighting_details 'calc w=1/[\s^2^(Fo^2^)+(0.0488P)^2^+0.2947P] where P=(Fo^2^+2Fc^2^)/3'
_refine_ls_weighting_scheme calc
_refine_ls_wR_factor_gt 0.0836
_refine_ls_wR_factor_ref 0.0904
_reflns_number_gt 5633
_reflns_number_total 6671
_reflns_threshold_expression I>2\s(I)
_cod_data_source_file c3dt53264j.txt
_cod_data_source_block compound_5
_cod_depositor_comments
;
The following automatic conversions were performed:

'_symmetry_cell_setting' value 'Orthorhombic' changed to
'orthorhombic' according to
/usr/data/users/saulius/automatic-downloads/current/RSC/lib/dictionaries/cif_core.dic
dictionary named 'cif_core.dic' version 2.4.2 from 2011-04-26.

Automatic conversion script
Id: cif_fix_values 2281 2013-09-26 08:29:07Z andrius 
;
_cod_database_code 7029054

loop_
_symmetry_equiv_pos_site_id
_symmetry_equiv_pos_as_xyz
1 x,y,z
2 1/2-x,-y,1/2+z
3 1/2+x,1/2-y,-z
4 -x,1/2+y,1/2-z

loop_
_atom_site_aniso_label
_atom_site_aniso_U_11
_atom_site_aniso_U_22
_atom_site_aniso_U_33
_atom_site_aniso_U_23
_atom_site_aniso_U_13
_atom_site_aniso_U_12
Pt1 0.0243(1) 0.0270(1) 0.0243(1) -0.0019(1) 0.0013(1) 0.0036(1)
O1 0.032(3) 0.032(3) 0.033(3) 0.000(2) 0.006(2) 0.003(2)
O2 0.027(3) 0.028(3) 0.032(3) 0.004(2) 0.009(2) 0.005(2)
N1 0.026(3) 0.031(4) 0.030(3) -0.003(2) 0.004(3) 0.002(3)
N2 0.028(3) 0.029(3) 0.029(3) -0.003(3) 0.003(3) 0.001(3)
N3 0.090(6) 0.035(4) 0.063(5) 0.005(4) 0.001(5) 0.025(4)
C1 0.020(4) 0.043(5) 0.020(4) -0.005(3) -0.003(3) 0.001(3)
C2 0.030(4) 0.036(4) 0.034(4) 0.002(3) -0.003(4) -0.007(4)
C3 0.042(5) 0.038(5) 0.036(4) 0.002(3) 0.001(4) -0.009(4)
C4 0.057(6) 0.054(5) 0.036(4) -0.003(4) 0.011(4) -0.023(5)
C5 0.037(5) 0.065(6) 0.043(5) -0.005(4) 0.016(4) -0.003(5)
C6 0.035(5) 0.044(5) 0.030(4) 0.001(3) 0.004(3) 0.000(4)
C7 0.027(4) 0.039(4) 0.031(4) -0.005(3) 0.002(3) -0.004(3)
C8 0.035(4) 0.029(4) 0.023(4) -0.007(3) -0.003(3) 0.005(3)
C9 0.028(4) 0.026(4) 0.025(4) -0.012(3) -0.007(3) 0.010(3)
C10 0.028(4) 0.035(4) 0.022(4) -0.008(3) -0.007(3) 0.007(3)
C11 0.037(5) 0.035(5) 0.023(4) -0.001(3) -0.005(3) 0.010(3)
C12 0.044(5) 0.053(6) 0.037(5) -0.009(4) -0.006(4) 0.019(4)
C13 0.034(5) 0.053(5) 0.042(5) -0.015(4) 0.000(4) 0.018(4)
C14 0.039(5) 0.050(5) 0.036(4) -0.005(4) 0.009(4) 0.005(4)
C15 0.034(4) 0.027(4) 0.036(4) 0.002(3) 0.005(3) -0.002(3)
C16 0.050(6) 0.035(5) 0.056(5) -0.010(4) 0.016(5) -0.009(4)
C17 0.047(6) 0.059(5) 0.053(5) 0.000(4) -0.004(4) 0.014(4)
C18 0.062(7) 0.031(5) 0.063(5) 0.006(4) 0.020(5) 0.015(4)
C19 0.037(4) 0.033(4) 0.039(4) 0.010(3) 0.011(4) 0.003(4)
C20 0.048(5) 0.028(4) 0.042(5) -0.004(3) 0.016(4) 0.005(4)
C21 0.040(5) 0.040(4) 0.031(4) -0.005(4) -0.001(3) -0.005(4)
C22 0.079(8) 0.066(7) 0.041(5) -0.011(4) -0.018(5) 0.023(5)
C23 0.032(4) 0.022(4) 0.031(4) 0.006(3) 0.010(3) 0.005(3)
C24 0.029(4) 0.037(4) 0.029(4) 0.003(3) 0.002(3) -0.002(3)
C25 0.063(6) 0.052(5) 0.044(5) -0.015(4) -0.013(5) 0.017(5)
C26 0.030(4) 0.035(4) 0.042(4) 0.009(3) 0.002(4) 0.006(4)
C27 0.029(5) 0.032(4) 0.024(4) 0.000(3) -0.001(3) 0.002(3)
C28 0.030(4) 0.036(4) 0.038(4) 0.007(4) 0.009(3) 0.009(4)
C29 0.032(4) 0.029(4) 0.023(4) 0.002(3) 0.001(3) 0.004(3)
C30 0.030(4) 0.028(4) 0.031(4) -0.002(3) 0.006(4) 0.009(3)
C31 0.041(5) 0.033(4) 0.028(4) -0.003(3) 0.003(3) 0.002(4)
C32 0.055(6) 0.058(6) 0.049(5) 0.002(4) -0.009(5) -0.007(5)
C33 0.038(5) 0.039(5) 0.044(5) -0.008(4) 0.001(4) -0.003(4)
C34 0.051(6) 0.035(5) 0.032(4) 0.001(3) 0.005(4) 0.007(4)
C35 0.070(7) 0.046(6) 0.074(7) 0.013(5) -0.005(6) -0.013(5)
C36 0.036(5) 0.041(5) 0.038(4) 0.002(4) -0.006(3) 0.001(4)
C37 0.038(5) 0.036(4) 0.034(4) 0.000(3) -0.002(4) -0.001(4)
C38 0.053(6) 0.049(5) 0.046(5) 0.008(4) -0.021(5) -0.011(4)

loop_
_atom_site_label
_atom_site_type_symbol
_atom_site_thermal_displace_type
_atom_site_fract_x
_atom_site_fract_y
_atom_site_fract_z
_atom_site_occupancy
_atom_site_U_iso_or_equiv
_atom_site_calc_flag
_atom_site_refinement_flags
Pt1 Pt Uani 0.46996(3) 0.10956(2) 0.90071(1) 1.000 0.0252(1) d .
O1 O Uani 0.6124(5) 0.0091(3) 0.8787(2) 1.000 0.0323(17) d .
O2 O Uani 0.5647(4) 0.2090(3) 0.8515(2) 1.000 0.0290(17) d .
N1 N Uani 0.2745(6) 0.0850(4) 0.9869(3) 1.000 0.0290(19) d .
N2 N Uani 0.3727(6) -0.0537(4) 0.9787(2) 1.000 0.0287(17) d .
N3 N Uani 0.2604(9) 0.5448(5) 0.8942(4) 1.000 0.063(3) d .
C1 C Uani 0.3683(7) 0.0344(5) 0.9569(3) 1.000 0.028(3) d .
C2 C Uani 0.2895(8) -0.0609(6) 1.0273(3) 1.000 0.033(2) d .
C3 C Uani 0.2692(8) -0.1328(6) 1.0690(3) 1.000 0.039(3) d .
C4 C Uani 0.1820(9) -0.1151(7) 1.1146(3) 1.000 0.049(3) d .
C5 C Uani 0.1165(9) -0.0258(7) 1.1174(4) 1.000 0.048(3) d .
C6 C Uani 0.1369(8) 0.0455(6) 1.0776(3) 1.000 0.036(3) d .
C7 C Uani 0.2256(7) 0.0292(5) 1.0329(3) 1.000 0.032(2) d .
C8 C Uani 0.2574(7) 0.1838(5) 0.9703(3) 1.000 0.029(2) d .
C9 C Uani 0.3424(7) 0.2100(5) 0.9261(3) 1.000 0.026(2) d .
C10 C Uani 0.3377(7) 0.3030(5) 0.9064(3) 1.000 0.028(2) d .
C11 C Uani 0.2505(7) 0.3686(5) 0.9307(3) 1.000 0.032(3) d .
C12 C Uani 0.2529(8) 0.4658(7) 0.9103(4) 1.000 0.045(3) d .
C13 C Uani 0.1661(8) 0.3395(6) 0.9728(3) 1.000 0.043(3) d .
C14 C Uani 0.1680(8) 0.2456(6) 0.9935(4) 1.000 0.042(3) d .
C15 C Uani 0.4536(8) -0.1328(4) 0.9553(3) 1.000 0.032(2) d .
C16 C Uani 0.3722(9) -0.2235(6) 0.9417(4) 1.000 0.047(3) d .
C17 C Uani 0.5704(8) -0.1530(7) 0.9946(4) 1.000 0.053(3) d .
C18 C Uani 1.0582(9) -0.3014(5) 0.8267(4) 1.000 0.052(3) d .
C19 C Uani 0.9722(9) -0.2144(5) 0.8321(3) 1.000 0.036(2) d .
C20 C Uani 0.8846(8) -0.1909(5) 0.7886(4) 1.000 0.039(3) d .
C21 C Uani 0.8041(7) -0.1115(6) 0.7927(3) 1.000 0.037(3) d .
C22 C Uani 0.7153(11) -0.0837(7) 0.7419(4) 1.000 0.062(4) d .
C23 C Uani 0.8073(7) -0.0561(5) 0.8434(3) 1.000 0.028(2) d .
C24 C Uani 0.8971(7) -0.0773(5) 0.8879(3) 1.000 0.032(2) d .
C25 C Uani 0.9065(10) -0.0161(6) 0.9424(4) 1.000 0.053(3) d .
C26 C Uani 0.9753(8) -0.1560(5) 0.8809(3) 1.000 0.036(2) d .
C27 C Uani 0.7164(7) 0.0276(5) 0.8503(3) 1.000 0.028(3) d .
C28 C Uani 0.7506(7) 0.1157(6) 0.8251(3) 1.000 0.035(2) d .
C29 C Uani 0.6757(7) 0.1992(5) 0.8251(3) 1.000 0.028(2) d .
C30 C Uani 0.7220(7) 0.2870(5) 0.7928(3) 1.000 0.030(2) d .
C31 C Uani 0.8282(8) 0.3391(6) 0.8134(3) 1.000 0.034(3) d .
C32 C Uani 0.9085(10) 0.3108(6) 0.8656(4) 1.000 0.054(3) d .
C33 C Uani 0.8600(9) 0.4235(5) 0.7832(4) 1.000 0.040(3) d .
C34 C Uani 0.7921(9) 0.4543(6) 0.7345(3) 1.000 0.039(3) d .
C35 C Uani 0.8315(10) 0.5467(6) 0.7029(4) 1.000 0.063(4) d .
C36 C Uani 0.6894(7) 0.3991(6) 0.7149(3) 1.000 0.038(3) d .
C37 C Uani 0.6515(8) 0.3142(5) 0.7425(3) 1.000 0.036(3) d .
C38 C Uani 0.5461(9) 0.2541(6) 0.7181(3) 1.000 0.049(3) d .
H3 H Uiso 0.31400 -0.19250 1.06640 1.000 0.0470 c R
H4 H Uiso 0.16660 -0.16280 1.14350 1.000 0.0590 c R
H5 H Uiso 0.05610 -0.01510 1.14820 1.000 0.0580 c R
H6 H Uiso 0.09160 0.10490 1.08040 1.000 0.0440 c R
H10 H Uiso 0.39440 0.32290 0.87580 1.000 0.0340 c R
H13 H Uiso 0.10480 0.38390 0.98840 1.000 0.0520 c R
H14 H Uiso 0.10880 0.22510 1.02290 1.000 0.0500 c R
H15 H Uiso 0.48950 -0.10980 0.91720 1.000 0.0390 c R
H16A H Uiso 0.34280 -0.25280 0.97840 1.000 0.0700 c R
H16B H Uiso 0.42590 -0.26970 0.92010 1.000 0.0700 c R
H16C H Uiso 0.29630 -0.20560 0.91810 1.000 0.0700 c R
H17A H Uiso 0.62770 -0.09660 0.99520 1.000 0.0800 c R
H17B H Uiso 0.61860 -0.20860 0.97950 1.000 0.0800 c R
H17C H Uiso 0.54000 -0.16680 1.03430 1.000 0.0800 c R
H18A H Uiso 1.01130 -0.35820 0.84100 1.000 0.0780 c R
H18B H Uiso 1.13740 -0.29190 0.85000 1.000 0.0780 c R
H18C H Uiso 1.08180 -0.31100 0.78560 1.000 0.0780 c R
H20 H Uiso 0.87940 -0.23060 0.75490 1.000 0.0470 c R
H22A H Uiso 0.62590 -0.07520 0.75620 1.000 0.0930 c R
H22B H Uiso 0.71680 -0.13460 0.71230 1.000 0.0930 c R
H22C H Uiso 0.74600 -0.02330 0.72450 1.000 0.0930 c R
H25A H Uiso 0.81920 -0.00660 0.95880 1.000 0.0800 c R
H25B H Uiso 0.94450 0.04650 0.93240 1.000 0.0800 c R
H25C H Uiso 0.96200 -0.04840 0.97120 1.000 0.0800 c R
H26 H Uiso 1.03510 -0.17140 0.91130 1.000 0.0430 c R
H28 H Uiso 0.83290 0.11880 0.80610 1.000 0.0420 c R
H32A H Uiso 0.85320 0.27720 0.89390 1.000 0.0810 c R
H32B H Uiso 0.94540 0.36860 0.88370 1.000 0.0810 c R
H32C H Uiso 0.97940 0.26820 0.85310 1.000 0.0810 c R
H33 H Uiso 0.93120 0.46110 0.79670 1.000 0.0480 c R
H35A H Uiso 0.92600 0.54670 0.69640 1.000 0.0950 c R
H35B H Uiso 0.80740 0.60240 0.72680 1.000 0.0950 c R
H35C H Uiso 0.78630 0.55020 0.66520 1.000 0.0950 c R
H36 H Uiso 0.64280 0.41960 0.68120 1.000 0.0460 c R
H38A H Uiso 0.48020 0.24220 0.74830 1.000 0.0740 c R
H38B H Uiso 0.58230 0.19270 0.70480 1.000 0.0740 c R
H38C H Uiso 0.50560 0.28760 0.68510 1.000 0.0740 c R

loop_
_atom_type_symbol
_atom_type_description
_atom_type_scat_dispersion_real
_atom_type_scat_dispersion_imag
_atom_type_scat_source
C C 0.0033 0.0016 ' International Tables Vol C Tables 4.2.6.8 and 6.1.1.4'
H H 0.0000 0.0000 ' International Tables Vol C Tables 4.2.6.8 and 6.1.1.4'
N N 0.0061 0.0033 ' International Tables Vol C Tables 4.2.6.8 and 6.1.1.4'
O O 0.0106 0.0060 ' International Tables Vol C Tables 4.2.6.8 and 6.1.1.4'
Pt Pt -1.7033 8.3905 ' International Tables Vol C Tables 4.2.6.8 and 6.1.1.4'

loop_
_geom_angle_atom_site_label_1
_geom_angle_atom_site_label_2
_geom_angle_atom_site_label_3
_geom_angle
_geom_angle_publ_flag
O1 Pt1 O2 89.26(17) yes
O1 Pt1 C1 100.0(2) yes
O1 Pt1 C9 175.8(2) yes
O2 Pt1 C1 169.3(2) yes
O2 Pt1 C9 89.9(2) yes
C1 Pt1 C9 80.4(3) yes
Pt1 O1 C27 125.1(4) yes
Pt1 O2 C29 127.4(4) yes
C1 N1 C7 110.0(6) yes
C1 N1 C8 116.3(6) yes
C7 N1 C8 133.2(6) yes
C1 N2 C2 110.1(6) yes
C1 N2 C15 124.9(5) yes
C2 N2 C15 125.1(6) yes
Pt1 C1 N1 115.3(5) yes
Pt1 C1 N2 136.4(5) yes
N1 C1 N2 108.0(6) yes
N2 C2 C3 133.0(7) yes
N2 C2 C7 106.8(6) yes
C3 C2 C7 120.1(7) no
C2 C3 C4 118.7(8) no
C3 C4 C5 119.6(8) no
C4 C5 C6 122.4(8) no
C5 C6 C7 118.3(8) no
N1 C7 C2 104.8(6) yes
N1 C7 C6 134.3(7) yes
C2 C7 C6 120.9(7) no
N1 C8 C9 111.6(6) yes
N1 C8 C14 125.6(7) yes
C9 C8 C14 122.8(7) no
Pt1 C9 C8 116.1(5) yes
Pt1 C9 C10 125.9(5) yes
C8 C9 C10 117.8(6) no
C9 C10 C11 120.6(6) no
C10 C11 C12 118.5(7) no
C10 C11 C13 119.8(7) no
C12 C11 C13 121.6(7) no
N3 C12 C11 177.1(9) yes
C11 C13 C14 120.9(7) no
C8 C14 C13 118.0(8) no
N2 C15 C16 112.2(7) yes
N2 C15 C17 111.4(6) yes
C16 C15 C17 113.2(6) no
C18 C19 C20 120.9(7) no
C18 C19 C26 121.8(7) no
C20 C19 C26 117.3(7) no
C19 C20 C21 122.0(7) no
C20 C21 C22 120.5(7) no
C20 C21 C23 119.0(7) no
C22 C21 C23 120.5(7) no
C21 C23 C24 120.2(7) no
C21 C23 C27 120.2(6) no
C24 C23 C27 119.6(6) no
C23 C24 C25 121.4(7) no
C23 C24 C26 117.9(6) no
C25 C24 C26 120.7(7) no
C19 C26 C24 123.5(7) no
O1 C27 C23 114.7(6) yes
O1 C27 C28 126.6(6) yes
C23 C27 C28 118.7(6) no
C27 C28 C29 126.3(7) no
O2 C29 C28 124.9(6) yes
O2 C29 C30 114.9(6) yes
C28 C29 C30 120.2(6) no
C29 C30 C31 120.2(6) no
C29 C30 C37 117.2(6) no
C31 C30 C37 122.6(7) no
C30 C31 C32 124.2(7) no
C30 C31 C33 116.9(7) no
C32 C31 C33 118.9(8) no
C31 C33 C34 122.7(8) no
C33 C34 C35 120.6(8) no
C33 C34 C36 118.4(7) no
C35 C34 C36 121.1(7) no
C34 C36 C37 122.5(7) no
C30 C37 C36 117.0(7) no
C30 C37 C38 122.2(6) no
C36 C37 C38 120.8(6) no
C2 C3 H3 121.00 no
C4 C3 H3 121.00 no
C3 C4 H4 120.00 no
C5 C4 H4 120.00 no
C4 C5 H5 119.00 no
C6 C5 H5 119.00 no
C5 C6 H6 121.00 no
C7 C6 H6 121.00 no
C9 C10 H10 120.00 no
C11 C10 H10 120.00 no
C11 C13 H13 120.00 no
C14 C13 H13 119.00 no
C8 C14 H14 121.00 no
C13 C14 H14 121.00 no
N2 C15 H15 107.00 no
C16 C15 H15 107.00 no
C17 C15 H15 107.00 no
C15 C16 H16A 109.00 no
C15 C16 H16B 109.00 no
C15 C16 H16C 109.00 no
H16A C16 H16B 109.00 no
H16A C16 H16C 109.00 no
H16B C16 H16C 110.00 no
C15 C17 H17A 109.00 no
C15 C17 H17B 109.00 no
C15 C17 H17C 109.00 no
H17A C17 H17B 109.00 no
H17A C17 H17C 110.00 no
H17B C17 H17C 109.00 no
C19 C18 H18A 109.00 no
C19 C18 H18B 109.00 no
C19 C18 H18C 109.00 no
H18A C18 H18B 109.00 no
H18A C18 H18C 109.00 no
H18B C18 H18C 110.00 no
C19 C20 H20 119.00 no
C21 C20 H20 119.00 no
C21 C22 H22A 110.00 no
C21 C22 H22B 110.00 no
C21 C22 H22C 110.00 no
H22A C22 H22B 109.00 no
H22A C22 H22C 109.00 no
H22B C22 H22C 109.00 no
C24 C25 H25A 109.00 no
C24 C25 H25B 109.00 no
C24 C25 H25C 109.00 no
H25A C25 H25B 109.00 no
H25A C25 H25C 110.00 no
H25B C25 H25C 109.00 no
C19 C26 H26 118.00 no
C24 C26 H26 118.00 no
C27 C28 H28 117.00 no
C29 C28 H28 117.00 no
C31 C32 H32A 109.00 no
C31 C32 H32B 109.00 no
C31 C32 H32C 109.00 no
H32A C32 H32B 110.00 no
H32A C32 H32C 110.00 no
H32B C32 H32C 109.00 no
C31 C33 H33 119.00 no
C34 C33 H33 119.00 no
C34 C35 H35A 109.00 no
C34 C35 H35B 109.00 no
C34 C35 H35C 109.00 no
H35A C35 H35B 110.00 no
H35A C35 H35C 110.00 no
H35B C35 H35C 109.00 no
C34 C36 H36 119.00 no
C37 C36 H36 119.00 no
C37 C38 H38A 109.00 no
C37 C38 H38B 109.00 no
C37 C38 H38C 109.00 no
H38A C38 H38B 109.00 no
H38A C38 H38C 109.00 no
H38B C38 H38C 110.00 no

loop_
_geom_bond_atom_site_label_1
_geom_bond_atom_site_label_2
_geom_bond_distance
_geom_bond_publ_flag
Pt1 O1 2.082(5) yes
Pt1 O2 2.030(4) yes
Pt1 C1 1.957(7) yes
Pt1 C9 1.999(7) yes
O1 C27 1.275(9) yes
O2 C29 1.295(8) yes
N1 C1 1.375(9) yes
N1 C7 1.400(9) yes
N1 C8 1.436(9) yes
N2 C1 1.323(9) yes
N2 C2 1.405(9) yes
N2 C15 1.478(9) yes
N3 C12 1.161(12) yes
C2 C3 1.397(11) no
C2 C7 1.419(11) no
C3 C4 1.396(11) no
C4 C5 1.413(14) no
C5 C6 1.362(12) no
C6 C7 1.387(10) no
C8 C9 1.383(10) no
C8 C14 1.364(11) no
C9 C10 1.370(10) no
C10 C11 1.393(10) no
C11 C12 1.430(12) no
C11 C13 1.356(10) no
C13 C14 1.389(12) no
C15 C16 1.544(11) no
C15 C17 1.523(12) no
C18 C19 1.502(11) no
C19 C20 1.380(12) no
C19 C26 1.381(10) no
C20 C21 1.381(11) no
C21 C22 1.526(12) no
C21 C23 1.392(10) no
C23 C24 1.404(10) no
C23 C27 1.499(10) no
C24 C25 1.512(11) no
C24 C26 1.366(10) no
C27 C28 1.398(11) no
C28 C29 1.392(11) no
C29 C30 1.504(10) no
C30 C31 1.390(11) no
C30 C37 1.410(10) no
C31 C32 1.503(12) no
C31 C33 1.400(11) no
C33 C34 1.382(12) no
C34 C35 1.528(12) no
C34 C36 1.378(12) no
C36 C37 1.394(11) no
C37 C38 1.475(12) no
C3 H3 0.9500 no
C4 H4 0.9500 no
C5 H5 0.9500 no
C6 H6 0.9500 no
C10 H10 0.9500 no
C13 H13 0.9500 no
C14 H14 0.9500 no
C15 H15 1.0000 no
C16 H16A 0.9800 no
C16 H16B 0.9800 no
C16 H16C 0.9800 no
C17 H17A 0.9800 no
C17 H17B 0.9800 no
C17 H17C 0.9800 no
C18 H18A 0.9800 no
C18 H18B 0.9800 no
C18 H18C 0.9800 no
C20 H20 0.9500 no
C22 H22A 0.9800 no
C22 H22B 0.9800 no
C22 H22C 0.9800 no
C25 H25A 0.9800 no
C25 H25B 0.9800 no
C25 H25C 0.9800 no
C26 H26 0.9500 no
C28 H28 0.9500 no
C32 H32A 0.9800 no
C32 H32B 0.9800 no
C32 H32C 0.9800 no
C33 H33 0.9500 no
C35 H35A 0.9800 no
C35 H35B 0.9800 no
C35 H35C 0.9800 no
C36 H36 0.9500 no
C38 H38A 0.9800 no
C38 H38B 0.9800 no
C38 H38C 0.9800 no

loop_
_geom_hbond_atom_site_label_D
_geom_hbond_atom_site_label_H
_geom_hbond_atom_site_label_A
_geom_hbond_distance_DH
_geom_hbond_distance_HA
_geom_hbond_distance_DA
_geom_hbond_angle_DHA
_geom_hbond_publ_flag
C10 H10 O2 0.9500 2.4200 2.949(8) 115.00 yes
C15 H15 O1 1.0000 2.2600 3.100(8) 141.00 yes
C38 H38A O2 0.9800 2.5600 3.121(8) 117.00 yes

loop_
_geom_torsion_atom_site_label_1
_geom_torsion_atom_site_label_2
_geom_torsion_atom_site_label_3
_geom_torsion_atom_site_label_4
_geom_torsion
_geom_torsion_publ_flag
O2 Pt1 O1 C27 6.8(5) no
C1 Pt1 O1 C27 -167.8(5) no
O1 Pt1 O2 C29 -5.1(5) no
C9 Pt1 O2 C29 170.8(6) no
O1 Pt1 C1 N1 171.2(5) no
C9 Pt1 C1 N1 -4.6(5) no
O1 Pt1 C1 N2 -1.0(8) no
C9 Pt1 C1 N2 -176.8(8) no
C1 Pt1 C9 C8 4.4(5) no
O2 Pt1 C9 C10 4.7(6) no
C1 Pt1 C9 C10 180.0(7) no
O2 Pt1 C9 C8 -170.9(5) no
Pt1 O1 C27 C23 176.3(4) no
Pt1 O1 C27 C28 -4.9(10) no
Pt1 O2 C29 C30 -178.9(4) no
Pt1 O2 C29 C28 1.1(10) no
C1 N1 C8 C9 -0.5(9) no
C7 N1 C1 N2 5.4(8) no
C8 N1 C1 N2 178.5(6) no
C8 N1 C7 C6 4.7(14) no
C1 N1 C7 C6 176.3(8) no
C7 N1 C8 C9 170.7(7) no
C1 N1 C8 C14 178.4(7) no
C7 N1 C1 Pt1 -169.0(5) no
C8 N1 C1 Pt1 4.2(8) no
C8 N1 C7 C2 -174.9(7) no
C7 N1 C8 C14 -10.5(13) no
C1 N1 C7 C2 -3.3(8) no
C15 N2 C1 Pt1 -12.5(11) no
C2 N2 C1 Pt1 167.4(6) no
C2 N2 C1 N1 -5.2(8) no
C2 N2 C15 C17 -73.8(9) no
C1 N2 C15 C16 -125.9(7) no
C2 N2 C15 C16 54.2(9) no
C1 N2 C15 C17 106.1(8) no
C1 N2 C2 C7 3.1(8) no
C15 N2 C1 N1 174.9(6) no
C1 N2 C2 C3 -171.9(8) no
C15 N2 C2 C7 -177.0(6) no
C15 N2 C2 C3 8.0(13) no
N2 C2 C7 N1 0.2(8) no
C7 C2 C3 C4 2.2(12) no
N2 C2 C3 C4 176.7(8) no
C3 C2 C7 N1 176.0(7) no
N2 C2 C7 C6 -179.5(7) no
C3 C2 C7 C6 -3.7(11) no
C2 C3 C4 C5 0.2(12) no
C3 C4 C5 C6 -1.3(13) no
C4 C5 C6 C7 -0.1(13) no
C5 C6 C7 N1 -176.9(8) no
C5 C6 C7 C2 2.6(11) no
N1 C8 C9 Pt1 -3.3(8) no
C9 C8 C14 C13 -2.1(12) no
C14 C8 C9 Pt1 177.8(6) no
N1 C8 C14 C13 179.1(7) no
N1 C8 C9 C10 -179.3(6) no
C14 C8 C9 C10 1.8(11) no
C8 C9 C10 C11 0.5(10) no
Pt1 C9 C10 C11 -175.0(5) no
C9 C10 C11 C13 -2.4(11) no
C9 C10 C11 C12 177.5(7) no
C10 C11 C13 C14 2.1(11) no
C12 C11 C13 C14 -177.8(8) no
C11 C13 C14 C8 0.1(12) no
C26 C19 C20 C21 1.0(12) no
C18 C19 C26 C24 -178.8(7) no
C18 C19 C20 C21 179.7(8) no
C20 C19 C26 C24 -0.1(12) no
C19 C20 C21 C23 -3.0(12) no
C19 C20 C21 C22 175.7(8) no
C20 C21 C23 C27 -177.0(7) no
C22 C21 C23 C24 -174.6(7) no
C22 C21 C23 C27 4.4(11) no
C20 C21 C23 C24 4.1(11) no
C21 C23 C24 C25 177.6(7) no
C21 C23 C27 C28 -82.9(9) no
C24 C23 C27 O1 -85.0(8) no
C24 C23 C27 C28 96.1(8) no
C21 C23 C27 O1 96.1(8) no
C21 C23 C24 C26 -3.2(11) no
C27 C23 C24 C26 177.9(7) no
C27 C23 C24 C25 -1.4(11) no
C25 C24 C26 C19 -179.6(8) no
C23 C24 C26 C19 1.2(11) no
O1 C27 C28 C29 -1.7(12) no
C23 C27 C28 C29 177.1(7) no
C27 C28 C29 C30 -176.1(7) no
C27 C28 C29 O2 3.9(12) no
O2 C29 C30 C31 109.6(8) no
O2 C29 C30 C37 -68.9(8) no
C28 C29 C30 C31 -70.4(9) no
C28 C29 C30 C37 111.1(8) no
C29 C30 C31 C32 3.6(11) no
C29 C30 C31 C33 -175.8(7) no
C37 C30 C31 C32 -177.9(7) no
C37 C30 C31 C33 2.6(11) no
C29 C30 C37 C36 175.9(6) no
C29 C30 C37 C38 -6.8(10) no
C31 C30 C37 C36 -2.6(11) no
C31 C30 C37 C38 174.7(7) no
C30 C31 C33 C34 -1.1(12) no
C32 C31 C33 C34 179.4(8) no
C31 C33 C34 C35 -179.6(8) no
C31 C33 C34 C36 -0.3(13) no
C33 C34 C36 C37 0.4(12) no
C35 C34 C36 C37 179.6(7) no
C34 C36 C37 C30 1.0(11) no
C34 C36 C37 C38 -176.3(7) no
